data_7214235
loop_
_publ_author_name
'Prado, Livia Deris'
'Rocha, Helv\'ecio Vin\'icius Antunes'
'Resende, Jackson Ant\^onio Lamounier Camargos'
'Ferreira, Glaucio Braga'
'de Figuereido Teixeira, Ana Maria Rangel'

_publ_section_title
;
 An insight into carvedilol solid forms: effect of supramolecular
 interactions on the dissolution profiles
;
_journal_issue 15
_journal_name_full CrystEngComm
_journal_page_first 3168
_journal_paper_doi 10.1039/c3ce42403k
_journal_volume 16
_journal_year 2014
_chemical_compound_source 'synthesis as described'
_chemical_formula_moiety 'C24 H26 N2 O4'
_chemical_formula_sum 'C24 H26 N2 O4'
_chemical_formula_weight 406.47
_chemical_name_systematic
;
 ?
;
_space_group_IT_number 14
_symmetry_cell_setting monoclinic
_symmetry_Int_Tables_number 14
_symmetry_space_group_name_Hall '-P 2yn'
_symmetry_space_group_name_H-M 'P 1 21/n 1'
_atom_sites_solution_hydrogens geom
_atom_sites_solution_primary direct
_atom_sites_solution_secondary difmap
_audit_creation_date 2012-09-09T22:23:25-00:00
_audit_creation_method 'WinGX routine CIF_UPDATE'
_cell_angle_alpha 90
_cell_angle_beta 91.389(2)
_cell_angle_gamma 90
_cell_formula_units_Z 4
_cell_length_a 11.2908(3)
_cell_length_b 12.2293(3)
_cell_length_c 14.9933(4)
_cell_measurement_reflns_used 11382
_cell_measurement_temperature 150(2)
_cell_measurement_theta_max 29.4001
_cell_measurement_theta_min 2.1426
_cell_measurement_wavelength 0.71073
_cell_volume 2069.65(9)
_computing_cell_refinement
;
        CrysAlisPro, Oxford Diffraction Ltd.,
        Version 1.171.33.36 (release 16-03-2009 CrysAlis171 .NET)
        (compiled Mar 16 2009,17:39:00)
;
_computing_data_collection
;
        CrysAlisPro, Oxford Diffraction Ltd.,
        Version 1.171.33.36 (release 16-03-2009 CrysAlis171 .NET)
        (compiled Mar 16 2009,17:39:00)
;
_computing_data_reduction
;
        CrysAlisPro, Oxford Diffraction Ltd.,
        Version 1.171.33.36 (release 16-03-2009 CrysAlis171 .NET)
        (compiled Mar 16 2009,17:39:00)
;
_computing_molecular_graphics 'Ortep-3 for Windows (Farrugia, 1997)'
_computing_publication_material 'WinGX publication routines (Farrugia, 1999)'
_computing_structure_refinement 'SHELXL-97 (Sheldrick, 1997)'
_computing_structure_solution 'SHELXS-97 (Sheldrick, 1990)'
_diffrn_ambient_temperature 150(2)
_diffrn_detector_area_resol_mean 10.4186
_diffrn_measured_fraction_theta_full 1
_diffrn_measured_fraction_theta_max 1
_diffrn_measurement_device_type 'Xcalibur, Atlas, Gemini ultra'
_diffrn_measurement_method '\w scans'
_diffrn_orient_matrix_UB_11 0.0372924084
_diffrn_orient_matrix_UB_12 0.041569346
_diffrn_orient_matrix_UB_13 0.0182487764
_diffrn_orient_matrix_UB_21 0.0408447338
_diffrn_orient_matrix_UB_22 -0.0086987692
_diffrn_orient_matrix_UB_23 -0.0345829309
_diffrn_orient_matrix_UB_31 -0.0303361636
_diffrn_orient_matrix_UB_32 0.0396118762
_diffrn_orient_matrix_UB_33 -0.026703155
_diffrn_radiation_monochromator graphite
_diffrn_radiation_probe x-ray
_diffrn_radiation_type MoK\a
_diffrn_radiation_wavelength 0.71073
_diffrn_reflns_av_R_equivalents 0.0385
_diffrn_reflns_av_unetI/netI 0.0233
_diffrn_reflns_limit_h_max 13
_diffrn_reflns_limit_h_min -13
_diffrn_reflns_limit_k_max 14
_diffrn_reflns_limit_k_min -14
_diffrn_reflns_limit_l_max 17
_diffrn_reflns_limit_l_min -17
_diffrn_reflns_number 22151
_diffrn_reflns_theta_full 25.02
_diffrn_reflns_theta_max 25.02
_diffrn_reflns_theta_min 2.15
_exptl_absorpt_coefficient_mu 0.089
_exptl_absorpt_correction_T_max 0.985
_exptl_absorpt_correction_T_min 0.962
_exptl_absorpt_correction_type analytical
_exptl_absorpt_process_details
;
        CrysAlisPro, Oxford Diffraction Ltd.,
        Version 1.171.33.49a (release 05-10-2009 CrysAlis171 .NET)
        (compiled Oct  5 2009,17:28:39)
Analytical numeric absorption correction using a multifaceted crystal
                        model based on expressions derived by R.C. Clark & J.S.
        (Clark, R. C. & Reid, J. S. (1995). Acta Cryst. A51, 887-897)
;
_exptl_crystal_colour colourless
_exptl_crystal_density_diffrn 1.304
_exptl_crystal_density_method 'not measured'
_exptl_crystal_description prism
_exptl_crystal_F_000 864
_exptl_crystal_size_max 0.4595
_exptl_crystal_size_mid 0.3181
_exptl_crystal_size_min 0.2
_refine_diff_density_max 0.475
_refine_diff_density_min -0.24
_refine_diff_density_rms 0.046
_refine_ls_extinction_method none
_refine_ls_goodness_of_fit_ref 1.052
_refine_ls_hydrogen_treatment constr
_refine_ls_matrix_type full
_refine_ls_number_parameters 273
_refine_ls_number_reflns 3656
_refine_ls_number_restraints 0
_refine_ls_restrained_S_all 1.052
_refine_ls_R_factor_all 0.0502
_refine_ls_R_factor_gt 0.0416
_refine_ls_shift/su_max 0.004
_refine_ls_shift/su_mean 0
_refine_ls_structure_factor_coef Fsqd
_refine_ls_weighting_details 'calc w=1/[\s^2^(Fo^2^)+(0.0477P)^2^+1.2089P] where P=(Fo^2^+2Fc^2^)/3'
_refine_ls_weighting_scheme calc
_refine_ls_wR_factor_gt 0.1022
_refine_ls_wR_factor_ref 0.1086
_reflns_number_gt 3122
_reflns_number_total 3656
_reflns_threshold_expression >2sigma(I)
_cod_data_source_file c3ce42403k1.cif
_cod_data_source_block formiii
_cod_database_code 7214235

loop_
_symmetry_equiv_pos_as_xyz
'x, y, z'
'-x+1/2, y+1/2, -z+1/2'
'-x, -y, -z'
'x-1/2, -y-1/2, z-1/2'

loop_
_atom_site_label
_atom_site_type_symbol
_atom_site_fract_x
_atom_site_fract_y
_atom_site_fract_z
_atom_site_U_iso_or_equiv
_atom_site_adp_type
_atom_site_occupancy
_atom_site_symmetry_multiplicity
_atom_site_calc_flag
_atom_site_refinement_flags
C1 C 0.24506(14) -0.11653(13) -0.31238(10) 0.0186(3) Uani 1 1 d .
C2 C 0.18681(14) -0.06651(13) -0.38337(10) 0.0219(4) Uani 1 1 d .
H2 H 0.1179 -0.0238 -0.374 0.026 Uiso 1 1 calc R
C3 C 0.23069(15) -0.07942(14) -0.46984(11) 0.0252(4) Uani 1 1 d .
H3 H 0.1905 -0.0439 -0.5181 0.03 Uiso 1 1 calc R
C4 C 0.32941(15) -0.14130(14) -0.48760(11) 0.0251(4) Uani 1 1 d .
H4 H 0.3571 -0.1494 -0.5466 0.03 Uiso 1 1 calc R
C5 C 0.38678(15) -0.19144(13) -0.41496(10) 0.0208(4) Uani 1 1 d .
N1 N 0.48783(12) -0.25553(11) -0.41156(9) 0.0228(3) Uani 1 1 d .
H1 H 0.5303 -0.2738 -0.4577 0.027 Uiso 1 1 calc R
C6 C 0.51152(14) -0.28616(13) -0.32461(10) 0.0200(3) Uani 1 1 d .
C7 C 0.60217(14) -0.35191(13) -0.29058(11) 0.0231(4) Uani 1 1 d .
H7 H 0.6596 -0.3828 -0.3284 0.028 Uiso 1 1 calc R
C8 C 0.60576(15) -0.37080(13) -0.19985(11) 0.0240(4) Uani 1 1 d .
H8 H 0.6673 -0.4149 -0.1748 0.029 Uiso 1 1 calc R
C9 C 0.52071(15) -0.32647(13) -0.14374(11) 0.0236(4) Uani 1 1 d .
H9 H 0.5253 -0.3413 -0.0816 0.028 Uiso 1 1 calc R
C10 C 0.43025(14) -0.26148(13) -0.17768(10) 0.0204(3) Uani 1 1 d .
H10 H 0.3727 -0.2316 -0.1394 0.025 Uiso 1 1 calc R
C11 C 0.42495(14) -0.24046(12) -0.26933(10) 0.0184(3) Uani 1 1 d .
C12 C 0.34565(14) -0.18007(12) -0.32741(10) 0.0186(3) Uani 1 1 d .
O1 O 0.21497(10) -0.10944(9) -0.22471(7) 0.0222(3) Uani 1 1 d .
C13 C 0.11618(14) -0.04179(13) -0.20403(10) 0.0201(3) Uani 1 1 d .
H13A H 0.0427 -0.0717 -0.2319 0.024 Uiso 1 1 calc R
H13B H 0.1283 0.0331 -0.2271 0.024 Uiso 1 1 calc R
C14 C 0.10587(14) -0.03932(13) -0.10377(10) 0.0212(4) Uani 1 1 d .
H14 H 0.0369 0.0083 -0.0894 0.025 Uiso 1 1 calc R
O2 O 0.08319(11) -0.14558(10) -0.06889(8) 0.0293(3) Uani 1 1 d .
H2O H 0.0503 -0.1843 -0.1086 0.035 Uiso 1 1 calc R
C15 C 0.21509(14) 0.00912(14) -0.05814(10) 0.0221(4) Uani 1 1 d .
H15A H 0.2824 -0.042 -0.0642 0.027 Uiso 1 1 calc R
H15B H 0.236 0.0784 -0.0881 0.027 Uiso 1 1 calc R
N2 N 0.19642(12) 0.03026(12) 0.03625(9) 0.0245(3) Uani 1 1 d .
H2N H 0.137 0.0751 0.0391 0.029 Uiso 1 1 d R
C16 C 0.29790(14) 0.08550(14) 0.07876(11) 0.0235(4) Uani 1 1 d .
H16A H 0.3106 0.1567 0.0491 0.028 Uiso 1 1 calc R
H16B H 0.3699 0.0406 0.0713 0.028 Uiso 1 1 calc R
C17 C 0.27874(14) 0.10402(14) 0.17674(11) 0.0223(4) Uani 1 1 d .
H17A H 0.2657 0.0335 0.2074 0.027 Uiso 1 1 calc R
H17B H 0.3488 0.1401 0.2047 0.027 Uiso 1 1 calc R
O3 O 0.17607(10) 0.17268(10) 0.18348(7) 0.0254(3) Uani 1 1 d .
C18 C 0.14555(14) 0.20654(13) 0.26694(10) 0.0214(4) Uani 1 1 d .
C19 C 0.19890(15) 0.17308(14) 0.34615(11) 0.0260(4) Uani 1 1 d .
H19 H 0.2617 0.1214 0.3456 0.031 Uiso 1 1 calc R
C20 C 0.16075(18) 0.21489(16) 0.42688(12) 0.0334(4) Uani 1 1 d .
H20 H 0.1976 0.1917 0.4813 0.04 Uiso 1 1 calc R
C21 C 0.07025(18) 0.28933(16) 0.42802(12) 0.0360(5) Uani 1 1 d .
H21 H 0.0453 0.3183 0.4833 0.043 Uiso 1 1 calc R
C22 C 0.01460(17) 0.32276(15) 0.34913(12) 0.0315(4) Uani 1 1 d .
H22 H -0.0493 0.3733 0.3505 0.038 Uiso 1 1 calc R
C23 C 0.05242(15) 0.28236(14) 0.26856(11) 0.0246(4) Uani 1 1 d .
O4 O 0.00431(11) 0.30965(10) 0.18655(8) 0.0307(3) Uani 1 1 d .
C24 C -0.0893(2) 0.38868(18) 0.18455(15) 0.0481(6) Uani 1 1 d .
H24A H -0.115 0.402 0.1226 0.058 Uiso 1 1 calc R
H24B H -0.0608 0.4572 0.2114 0.058 Uiso 1 1 calc R
H24C H -0.1562 0.3609 0.2183 0.058 Uiso 1 1 calc R

loop_
_atom_site_aniso_label
_atom_site_aniso_U_11
_atom_site_aniso_U_22
_atom_site_aniso_U_33
_atom_site_aniso_U_23
_atom_site_aniso_U_13
_atom_site_aniso_U_12
C1 0.0213(8) 0.0200(8) 0.0148(8) -0.0018(6) 0.0032(6) -0.0030(6)
C2 0.0226(8) 0.0246(9) 0.0184(8) -0.0011(6) 0.0010(6) 0.0012(7)
C3 0.0315(9) 0.0275(9) 0.0164(8) 0.0010(7) -0.0030(7) -0.0014(7)
C4 0.0314(10) 0.0289(9) 0.0153(8) -0.0026(7) 0.0042(7) -0.0015(7)
C5 0.0251(9) 0.0197(8) 0.0179(8) -0.0031(6) 0.0042(7) -0.0035(7)
N1 0.0257(7) 0.0261(7) 0.0171(7) -0.0026(6) 0.0087(6) 0.0019(6)
C6 0.0232(8) 0.0196(8) 0.0175(8) -0.0024(6) 0.0038(6) -0.0030(7)
C7 0.0215(8) 0.0211(8) 0.0271(9) -0.0049(7) 0.0057(7) -0.0007(7)
C8 0.0242(9) 0.0216(8) 0.0262(9) 0.0002(7) -0.0016(7) 0.0020(7)
C9 0.0267(9) 0.0248(9) 0.0192(8) -0.0009(7) -0.0008(7) -0.0010(7)
C10 0.0209(8) 0.0226(8) 0.0180(8) -0.0029(6) 0.0047(6) -0.0016(7)
C11 0.0198(8) 0.0166(8) 0.0190(8) -0.0028(6) 0.0025(6) -0.0033(6)
C12 0.0211(8) 0.0183(8) 0.0164(8) -0.0013(6) 0.0026(6) -0.0032(6)
O1 0.0244(6) 0.0278(6) 0.0145(6) 0.0007(4) 0.0051(5) 0.0075(5)
C13 0.0184(8) 0.0217(8) 0.0205(8) -0.0001(6) 0.0045(6) 0.0017(6)
C14 0.0219(8) 0.0225(8) 0.0194(8) 0.0006(6) 0.0066(7) -0.0004(7)
O2 0.0399(8) 0.0278(7) 0.0202(6) 0.0004(5) 0.0016(5) -0.0074(5)
C15 0.0223(8) 0.0248(9) 0.0196(8) -0.0026(7) 0.0065(7) 0.0003(7)
N2 0.0241(7) 0.0306(8) 0.0188(7) -0.0054(6) 0.0041(6) -0.0034(6)
C16 0.0206(8) 0.0252(9) 0.0247(9) -0.0034(7) 0.0037(7) -0.0012(7)
C17 0.0206(8) 0.0244(9) 0.0219(8) -0.0022(7) 0.0006(7) 0.0002(7)
O3 0.0231(6) 0.0351(7) 0.0181(6) -0.0043(5) 0.0011(5) 0.0049(5)
C18 0.0222(8) 0.0247(9) 0.0173(8) -0.0033(6) 0.0038(7) -0.0064(7)
C19 0.0262(9) 0.0276(9) 0.0241(9) -0.0002(7) 0.0018(7) -0.0035(7)
C20 0.0423(11) 0.0371(11) 0.0209(9) 0.0017(7) 0.0027(8) -0.0066(9)
C21 0.0483(12) 0.0366(11) 0.0235(9) -0.0063(8) 0.0116(8) -0.0046(9)
C22 0.0329(10) 0.0295(10) 0.0326(10) -0.0057(8) 0.0103(8) 0.0002(8)
C23 0.0255(9) 0.0246(9) 0.0237(9) -0.0006(7) 0.0012(7) -0.0040(7)
O4 0.0326(7) 0.0317(7) 0.0276(7) -0.0027(5) -0.0013(5) 0.0085(5)
C24 0.0492(13) 0.0455(13) 0.0493(13) -0.0027(10) -0.0042(10) 0.0227(10)

loop_
_atom_type_symbol
_atom_type_description
_atom_type_scat_dispersion_real
_atom_type_scat_dispersion_imag
_atom_type_scat_source
C C 0.0033 0.0016 'International Tables Vol C Tables 4.2.6.8 and 6.1.1.4'
H H 0 0 'International Tables Vol C Tables 4.2.6.8 and 6.1.1.4'
N N 0.0061 0.0033 'International Tables Vol C Tables 4.2.6.8 and 6.1.1.4'
O O 0.0106 0.006 'International Tables Vol C Tables 4.2.6.8 and 6.1.1.4'

loop_
_geom_angle_atom_site_label_1
_geom_angle_atom_site_label_2
_geom_angle_atom_site_label_3
_geom_angle
O1 C1 C2 126.01(14)
O1 C1 C12 114.28(13)
C2 C1 C12 119.70(14)
C1 C2 C3 119.25(15)
C1 C2 H2 120.4
C3 C2 H2 120.4
C4 C3 C2 122.93(15)
C4 C3 H3 118.5
C2 C3 H3 118.5
C3 C4 C5 116.91(15)
C3 C4 H4 121.5
C5 C4 H4 121.5
N1 C5 C4 130.10(14)
N1 C5 C12 108.14(14)
C4 C5 C12 121.75(15)
C6 N1 C5 109.28(13)
C6 N1 H1 125.4
C5 N1 H1 125.4
N1 C6 C7 129.05(15)
N1 C6 C11 109.08(14)
C7 C6 C11 121.87(15)
C8 C7 C6 117.57(15)
C8 C7 H7 121.2
C6 C7 H7 121.2
C7 C8 C9 121.55(16)
C7 C8 H8 119.2
C9 C8 H8 119.2
C10 C9 C8 120.85(15)
C10 C9 H9 119.6
C8 C9 H9 119.6
C9 C10 C11 118.79(15)
C9 C10 H10 120.6
C11 C10 H10 120.6
C10 C11 C6 119.38(15)
C10 C11 C12 134.50(15)
C6 C11 C12 106.11(13)
C1 C12 C5 119.46(14)
C1 C12 C11 133.14(14)
C5 C12 C11 107.39(14)
C1 O1 C13 117.28(12)
O1 C13 C14 107.87(12)
O1 C13 H13A 110.1
C14 C13 H13A 110.1
O1 C13 H13B 110.1
C14 C13 H13B 110.1
H13A C13 H13B 108.4
O2 C14 C13 111.43(13)
O2 C14 C15 109.99(13)
C13 C14 C15 112.05(13)
O2 C14 H14 107.7
C13 C14 H14 107.7
C15 C14 H14 107.7
C14 O2 H2O 109.5
N2 C15 C14 111.83(13)
N2 C15 H15A 109.2
C14 C15 H15A 109.2
N2 C15 H15B 109.2
C14 C15 H15B 109.2
H15A C15 H15B 107.9
C15 N2 C16 111.99(12)
C15 N2 H2N 106.9
C16 N2 H2N 106.5
N2 C16 C17 111.38(13)
N2 C16 H16A 109.4
C17 C16 H16A 109.4
N2 C16 H16B 109.4
C17 C16 H16B 109.4
H16A C16 H16B 108
O3 C17 C16 106.94(13)
O3 C17 H17A 110.3
C16 C17 H17A 110.3
O3 C17 H17B 110.3
C16 C17 H17B 110.3
H17A C17 H17B 108.6
C18 O3 C17 117.52(12)
O3 C18 C19 125.59(15)
O3 C18 C23 114.89(14)
C19 C18 C23 119.52(15)
C18 C19 C20 120.09(17)
C18 C19 H19 120
C20 C19 H19 120
C21 C20 C19 120.13(17)
C21 C20 H20 119.9
C19 C20 H20 119.9
C20 C21 C22 120.54(17)
C20 C21 H21 119.7
C22 C21 H21 119.7
C23 C22 C21 119.78(18)
C23 C22 H22 120.1
C21 C22 H22 120.1
O4 C23 C22 124.87(16)
O4 C23 C18 115.19(14)
C22 C23 C18 119.94(16)
C23 O4 C24 117.29(14)
O4 C24 H24A 109.5
O4 C24 H24B 109.5
H24A C24 H24B 109.5
O4 C24 H24C 109.5
H24A C24 H24C 109.5
H24B C24 H24C 109.5

loop_
_geom_bond_atom_site_label_1
_geom_bond_atom_site_label_2
_geom_bond_distance
C1 O1 1.3685(18)
C1 C2 1.380(2)
C1 C12 1.399(2)
C2 C3 1.408(2)
C2 H2 0.95
C3 C4 1.379(2)
C3 H3 0.95
C4 C5 1.395(2)
C4 H4 0.95
C5 N1 1.384(2)
C5 C12 1.410(2)
N1 C6 1.376(2)
N1 H1 0.88
C6 C7 1.389(2)
C6 C11 1.412(2)
C7 C8 1.379(2)
C7 H7 0.95
C8 C9 1.401(2)
C8 H8 0.95
C9 C10 1.382(2)
C9 H9 0.95
C10 C11 1.398(2)
C10 H10 0.95
C11 C12 1.438(2)
O1 C13 1.4289(18)
C13 C14 1.511(2)
C13 H13A 0.99
C13 H13B 0.99
C14 O2 1.426(2)
C14 C15 1.516(2)
C14 H14 1
O2 H2O 0.84
C15 N2 1.4590(19)
C15 H15A 0.99
C15 H15B 0.99
N2 C16 1.463(2)
N2 H2N 0.8683
C16 C17 1.507(2)
C16 H16A 0.99
C16 H16B 0.99
C17 O3 1.4370(19)
C17 H17A 0.99
C17 H17B 0.99
O3 C18 1.3700(19)
C18 C19 1.381(2)
C18 C23 1.403(2)
C19 C20 1.392(2)
C19 H19 0.95
C20 C21 1.369(3)
C20 H20 0.95
C21 C22 1.387(3)
C21 H21 0.95
C22 C23 1.382(2)
C22 H22 0.95
C23 O4 1.373(2)
O4 C24 1.432(2)
C24 H24A 0.98
C24 H24B 0.98
C24 H24C 0.98

loop_
_geom_hbond_atom_site_label_D
_geom_hbond_atom_site_label_H
_geom_hbond_atom_site_label_A
_geom_hbond_distance_DH
_geom_hbond_distance_HA
_geom_hbond_distance_DA
_geom_hbond_angle_DHA
_geom_hbond_site_symmetry_A
O2 H2O O4 0.84 2.02 2.8336(17) 164.4 3
N1 H1 O2 0.88 2.04 2.8827(17) 160.4 4_655
N2 H2N O2 0.87 2.68 3.5029(19) 158.8 3

loop_
_geom_torsion_atom_site_label_1
_geom_torsion_atom_site_label_2
_geom_torsion_atom_site_label_3
_geom_torsion_atom_site_label_4
_geom_torsion
O1 C1 C2 C3 178.32(15)
C12 C1 C2 C3 -0.7(2)
C1 C2 C3 C4 0.8(3)
C2 C3 C4 C5 -0.5(2)
C3 C4 C5 N1 -178.42(16)
C3 C4 C5 C12 0.3(2)
C4 C5 N1 C6 179.49(16)
C12 C5 N1 C6 0.60(18)
C5 N1 C6 C7 178.59(16)
C5 N1 C6 C11 -0.58(18)
N1 C6 C7 C8 -179.59(16)
C11 C6 C7 C8 -0.5(2)
C6 C7 C8 C9 0.6(2)
C7 C8 C9 C10 -0.3(3)
C8 C9 C10 C11 -0.1(2)
C9 C10 C11 C6 0.2(2)
C9 C10 C11 C12 178.88(17)
N1 C6 C11 C10 179.37(14)
C7 C6 C11 C10 0.1(2)
N1 C6 C11 C12 0.32(17)
C7 C6 C11 C12 -178.91(14)
O1 C1 C12 C5 -178.63(13)
C2 C1 C12 C5 0.5(2)
O1 C1 C12 C11 0.2(2)
C2 C1 C12 C11 179.29(16)
N1 C5 C12 C1 178.68(13)
C4 C5 C12 C1 -0.3(2)
N1 C5 C12 C11 -0.39(17)
C4 C5 C12 C11 -179.39(15)
C10 C11 C12 C1 2.3(3)
C6 C11 C12 C1 -178.84(16)
C10 C11 C12 C5 -178.79(17)
C6 C11 C12 C5 0.05(17)
C2 C1 O1 C13 -1.8(2)
C12 C1 O1 C13 177.27(13)
C1 O1 C13 C14 -175.53(12)
O1 C13 C14 O2 -62.28(16)
O1 C13 C14 C15 61.44(17)
O2 C14 C15 N2 -66.15(17)
C13 C14 C15 N2 169.32(13)
C14 C15 N2 C16 -175.15(13)
C15 N2 C16 C17 -178.44(14)
N2 C16 C17 O3 -61.10(17)
C16 C17 O3 C18 -175.96(13)
C17 O3 C18 C19 -5.8(2)
C17 O3 C18 C23 173.62(13)
O3 C18 C19 C20 179.03(16)
C23 C18 C19 C20 -0.4(2)
C18 C19 C20 C21 0.0(3)
C19 C20 C21 C22 0.9(3)
C20 C21 C22 C23 -1.3(3)
C21 C22 C23 O4 -179.90(16)
C21 C22 C23 C18 1.0(3)
O3 C18 C23 O4 1.2(2)
C19 C18 C23 O4 -179.34(14)
O3 C18 C23 C22 -179.58(15)
C19 C18 C23 C22 -0.1(2)
C22 C23 O4 C24 2.2(3)
C18 C23 O4 C24 -178.63(16)
